data_1508318
loop_
_publ_author_name
'Rivera-Fuentes, Pablo'
'Rekowski, Margarete von Wantoch'
'Schweizer, W. Bernd'
'Gisselbrecht, Jean-Paul'
'Boudon, Corinne'
'Diederich, Fran\,cois'

_publ_section_title
;
 Cascade Carbopalladation Reaction between Alkynes and gem-Dibromoolefins:
 Facile Access to Monoannelated Pentalenes.
;
_journal_issue 16
_journal_name_full 'Organic letters'
_journal_page_first 4066
_journal_page_last 4069
_journal_paper_doi 10.1021/ol301670d
_journal_volume 14
_journal_year 2012
_chemical_formula_moiety 'C30 H20, C H4 O'
_chemical_formula_sum 'C31 H24 O'
_chemical_formula_weight 412.50
_chemical_name_systematic ?
_space_group_IT_number 171
_symmetry_cell_setting hexagonal
_symmetry_space_group_name_Hall 'P 62'
_symmetry_space_group_name_H-M 'P 62'
_atom_sites_solution_hydrogens geom
_atom_sites_solution_primary direct
_atom_sites_solution_secondary difmap
_audit_creation_method SHELXL-97
_cell_angle_alpha 90.00
_cell_angle_beta 90.00
_cell_angle_gamma 120.00
_cell_formula_units_Z 6
_cell_length_a 25.324(11)
_cell_length_b 25.324
_cell_length_c 5.877(3)
_cell_measurement_reflns_used 909
_cell_measurement_temperature 273(2)
_cell_measurement_theta_max 43.75
_cell_measurement_theta_min 3.49
_cell_volume 3264(2)
_computing_cell_refinement 'Bruker SAINT'
_computing_data_collection 'Bruker APEX2'
_computing_data_reduction 'Bruker SAINT'
_computing_molecular_graphics 'Bruker SHELXTL'
_computing_publication_material 'Bruker SHELXTL'
_computing_structure_refinement 'SHELXL-97 (Sheldrick, 2008)'
_computing_structure_solution 'SHELXS-97 (Sheldrick, 2008)'
_diffrn_ambient_temperature 273(2)
_diffrn_measured_fraction_theta_full 0.992
_diffrn_measured_fraction_theta_max 0.992
_diffrn_measurement_device_type 'Bruker APEX-II CCD'
_diffrn_measurement_method '\f and \w scans'
_diffrn_radiation_monochromator graphite
_diffrn_radiation_source 'fine-focus sealed tube'
_diffrn_radiation_type CuK\a
_diffrn_radiation_wavelength 1.54178
_diffrn_reflns_av_R_equivalents 0.0665
_diffrn_reflns_av_sigmaI/netI 0.0993
_diffrn_reflns_limit_h_max 19
_diffrn_reflns_limit_h_min -23
_diffrn_reflns_limit_k_max 21
_diffrn_reflns_limit_k_min -25
_diffrn_reflns_limit_l_max 5
_diffrn_reflns_limit_l_min -5
_diffrn_reflns_number 7736
_diffrn_reflns_theta_full 50.16
_diffrn_reflns_theta_max 50.16
_diffrn_reflns_theta_min 3.49
_exptl_absorpt_coefficient_mu 0.571
_exptl_absorpt_correction_T_max 0.9989
_exptl_absorpt_correction_T_min 0.9665
_exptl_absorpt_correction_type none
_exptl_crystal_colour green
_exptl_crystal_density_diffrn 1.259
_exptl_crystal_density_method 'not measured'
_exptl_crystal_description needle
_exptl_crystal_F_000 1308
_exptl_crystal_size_max 0.06
_exptl_crystal_size_mid 0.008
_exptl_crystal_size_min 0.002
_refine_diff_density_max 0.238
_refine_diff_density_min -0.309
_refine_diff_density_rms 0.046
_refine_ls_abs_structure_details 'Flack H D (1983), Acta Cryst. A39, 876-881'
_refine_ls_abs_structure_Flack 0(3)
_refine_ls_extinction_method none
_refine_ls_goodness_of_fit_ref 1.092
_refine_ls_hydrogen_treatment constr
_refine_ls_matrix_type full
_refine_ls_number_parameters 287
_refine_ls_number_reflns 2219
_refine_ls_number_restraints 5
_refine_ls_restrained_S_all 1.110
_refine_ls_R_factor_all 0.0991
_refine_ls_R_factor_gt 0.0599
_refine_ls_shift/su_max 0.013
_refine_ls_shift/su_mean 0.001
_refine_ls_structure_factor_coef Fsqd
_refine_ls_weighting_details 'calc w=1/[\s^2^(Fo^2^)+(0.0600P)^2^+0.0000P] where P=(Fo^2^+2Fc^2^)/3'
_refine_ls_weighting_scheme calc
_refine_ls_wR_factor_gt 0.1224
_refine_ls_wR_factor_ref 0.1367
_reflns_number_gt 1562
_reflns_number_total 2219
_reflns_threshold_expression >2sigma(I)
_cod_data_source_file ol301670d_si_002.cif
_cod_data_source_block 3a
_cod_depositor_comments
;
 Marking attached hydrogen atoms.

 Antanas Vaitkus,
 2017-01-01

The following automatic conversions were performed:

'_symmetry_cell_setting' value 'Hexagonal' changed to 'hexagonal'
according to /home/saulius/struct/CIF-dictionaries/cif_core.dic
dictionary named 'cif_core.dic' version 2.4.2 from 2011-04-26.

Automatic conversion script
Id: cif_fix_values 1891 2012-01-12 08:04:46Z andrius 
;
_cod_original_sg_symbol_H-M P6(2)
_cod_database_code 1508318

loop_
_symmetry_equiv_pos_as_xyz
'x, y, z'
'x-y, x, z+1/3'
'-y, x-y, z+2/3'
'-x, -y, z'
'-x+y, -x, z+1/3'
'y, -x+y, z+2/3'

loop_
_atom_site_label
_atom_site_type_symbol
_atom_site_fract_x
_atom_site_fract_y
_atom_site_fract_z
_atom_site_U_iso_or_equiv
_atom_site_adp_type
_atom_site_occupancy
_atom_site_symmetry_multiplicity
_atom_site_calc_flag
_atom_site_refinement_flags
_atom_site_disorder_assembly
_atom_site_disorder_group
_atom_site_attached_hydrogens
C13 C 0.5998(3) 0.6030(3) 1.3312(12) 0.0317(17) Uani 1 1 d . . . 0
C2 C 0.6091(3) 0.5177(3) 1.1167(11) 0.0332(19) Uani 1 1 d . . . 0
C26 C 0.7955(3) 0.6472(3) 0.7441(12) 0.0325(17) Uani 1 1 d . . . 0
H26 H 0.8039 0.6718 0.8984 0.039 Uiso 1 1 calc R . . 0
C17 C 0.5708(3) 0.6761(3) 1.4616(11) 0.0397(19) Uani 1 1 d . . . 0
H17 H 0.5697 0.7168 1.4336 0.048 Uiso 1 1 calc R . . 0
C4 C 0.6757(3) 0.6164(3) 1.0220(12) 0.0343(17) Uani 1 1 d . . . 0
C11 C 0.5565(3) 0.3546(3) 1.0677(13) 0.0395(19) Uani 1 1 d . . . 0
H11 H 0.5246 0.3293 1.1970 0.047 Uiso 1 1 calc R . . 0
C19 C 0.7135(3) 0.6836(3) 1.0110(13) 0.0347(18) Uani 1 1 d . . . 0
C12 C 0.5829(3) 0.4179(3) 1.0554(11) 0.0387(19) Uani 1 1 d . . . 0
C25 C 0.7383(3) 0.5970(3) 0.7013(12) 0.0344(18) Uani 1 1 d . . . 0
C14 C 0.5739(3) 0.5694(3) 1.5317(11) 0.0322(17) Uani 1 1 d . . . 0
H14 H 0.5750 0.5286 1.5606 0.039 Uiso 1 1 calc R . . 0
C6 C 0.6453(3) 0.5164(3) 0.9256(11) 0.0283(17) Uani 1 1 d . . . 0
C20 C 0.7521(3) 0.7168(3) 1.1891(12) 0.0384(19) Uani 1 1 d . . . 0
H20 H 0.7522 0.6939 1.3398 0.046 Uiso 1 1 calc R . . 0
C7 C 0.6273(3) 0.4525(3) 0.8846(12) 0.0345(17) Uani 1 1 d . . . 0
C1 C 0.5718(3) 0.4599(3) 1.1944(12) 0.0323(16) Uani 1 1 d . . . 0
H1 H 0.5404 0.4474 1.3308 0.039 Uiso 1 1 calc R . . 0
C3 C 0.6285(3) 0.5817(3) 1.1626(11) 0.0307(17) Uani 1 1 d . . . 0
C18 C 0.5972(3) 0.6564(3) 1.3027(12) 0.0366(19) Uani 1 1 d . . . 0
H18 H 0.6162 0.6827 1.1536 0.044 Uiso 1 1 calc R . . 0
C23 C 0.7521(3) 0.7775(4) 0.7997(13) 0.050(2) Uani 1 1 d . . . 0
H23 H 0.7521 0.8009 0.6501 0.060 Uiso 1 1 calc R . . 0
C28 C 0.8316(3) 0.6332(3) 0.3787(12) 0.0398(19) Uani 1 1 d . . . 0
H28 H 0.8670 0.6472 0.2569 0.048 Uiso 1 1 calc R . . 0
C10 C 0.5734(3) 0.3253(3) 0.9047(12) 0.0406(19) Uani 1 1 d . . . 0
H10 H 0.5540 0.2773 0.9100 0.049 Uiso 1 1 calc R . . 0
C16 C 0.5459(3) 0.6426(3) 1.6575(13) 0.0407(19) Uani 1 1 d . . . 0
H16 H 0.5261 0.6578 1.7811 0.049 Uiso 1 1 calc R . . 0
C9 C 0.6147(3) 0.3583(3) 0.7391(12) 0.0389(19) Uani 1 1 d . . . 0
H9 H 0.6259 0.3347 0.6168 0.047 Uiso 1 1 calc R . . 0
C5 C 0.6879(3) 0.5748(3) 0.8706(11) 0.0320(18) Uani 1 1 d . . . 0
C15 C 0.5470(3) 0.5887(3) 1.6922(12) 0.0376(18) Uani 1 1 d . . . 0
H15 H 0.5272 0.5625 1.8410 0.045 Uiso 1 1 calc R . . 0
C24 C 0.7142(3) 0.7154(3) 0.8136(12) 0.0360(18) Uani 1 1 d . . . 0
H24 H 0.6854 0.6913 0.6750 0.043 Uiso 1 1 calc R . . 0
C21 C 0.7900(3) 0.7790(4) 1.1728(13) 0.047(2) Uani 1 1 d . . . 0
H21 H 0.8193 0.8033 1.3103 0.056 Uiso 1 1 calc R . . 0
C22 C 0.7904(3) 0.8100(3) 0.9788(15) 0.056(2) Uani 1 1 d . . . 0
H22 H 0.8194 0.8578 0.9669 0.067 Uiso 1 1 calc R . . 0
C8 C 0.6430(3) 0.4222(3) 0.7233(12) 0.0398(19) Uani 1 1 d . . . 0
H8 H 0.6752 0.4465 0.5934 0.048 Uiso 1 1 calc R . . 0
C30 C 0.7280(3) 0.5653(3) 0.4957(12) 0.0389(19) Uani 1 1 d . . . 0
H30 H 0.6842 0.5275 0.4611 0.047 Uiso 1 1 calc R . . 0
C29 C 0.7747(3) 0.5829(3) 0.3358(11) 0.0376(18) Uani 1 1 d . . . 0
H29 H 0.7667 0.5580 0.1825 0.045 Uiso 1 1 calc R . . 0
C27 C 0.8420(3) 0.6650(3) 0.5812(11) 0.0357(19) Uani 1 1 d . . . 0
H27 H 0.8856 0.7033 0.6135 0.043 Uiso 1 1 calc R . . 0
O1 O 0.8770(7) 0.9318(7) 0.567(3) 0.192(6) Uiso 0.613(13) 1 d PD A -1 1
C31 C 0.9134(9) 0.9387(8) 0.404(4) 0.200 Uiso 1 1 d D . . 3
O2 O 0.966(2) 0.953(3) 0.248(12) 0.192(6) Uiso 0.135(12) 1 d PD A -2 1
O3 O 0.8820(16) 0.9645(18) 0.272(7) 0.192(6) Uiso 0.252(11) 1 d PD A -3 1

loop_
_atom_site_aniso_label
_atom_site_aniso_U_11
_atom_site_aniso_U_22
_atom_site_aniso_U_33
_atom_site_aniso_U_23
_atom_site_aniso_U_13
_atom_site_aniso_U_12
C13 0.021(4) 0.037(5) 0.036(5) -0.002(4) -0.007(4) 0.013(4)
C2 0.027(4) 0.040(5) 0.037(5) 0.001(4) -0.003(4) 0.020(4)
C26 0.021(4) 0.044(5) 0.035(4) -0.006(4) -0.005(4) 0.018(4)
C17 0.046(5) 0.044(5) 0.034(5) -0.001(4) 0.009(4) 0.027(4)
C4 0.034(5) 0.034(5) 0.037(5) 0.010(4) -0.007(4) 0.018(4)
C11 0.040(5) 0.030(5) 0.044(5) -0.001(4) -0.005(4) 0.015(4)
C19 0.030(5) 0.035(5) 0.045(5) -0.001(4) 0.009(4) 0.021(4)
C12 0.036(5) 0.048(5) 0.035(5) -0.014(4) -0.018(4) 0.023(4)
C25 0.040(5) 0.042(5) 0.027(5) 0.003(4) -0.001(4) 0.025(4)
C14 0.021(4) 0.029(4) 0.039(5) -0.002(4) -0.007(4) 0.006(3)
C6 0.031(4) 0.027(5) 0.024(4) 0.001(3) -0.003(3) 0.013(4)
C20 0.024(4) 0.041(5) 0.044(5) -0.003(4) 0.009(4) 0.012(4)
C7 0.031(4) 0.037(5) 0.038(5) 0.005(4) -0.002(4) 0.018(4)
C1 0.030(4) 0.036(5) 0.030(4) 0.000(4) 0.002(3) 0.016(4)
C3 0.030(4) 0.031(4) 0.027(4) 0.002(4) 0.002(4) 0.012(4)
C18 0.024(4) 0.034(5) 0.046(5) 0.005(4) -0.007(4) 0.010(4)
C23 0.052(5) 0.041(6) 0.053(6) 0.014(4) 0.019(5) 0.020(5)
C28 0.032(5) 0.055(5) 0.042(5) 0.005(4) 0.004(4) 0.030(4)
C10 0.042(5) 0.039(5) 0.047(6) -0.004(4) -0.005(4) 0.025(4)
C16 0.038(5) 0.035(5) 0.050(6) -0.009(4) -0.003(4) 0.019(4)
C9 0.051(5) 0.045(5) 0.034(5) -0.004(4) -0.007(4) 0.034(4)
C5 0.038(5) 0.040(5) 0.028(4) -0.004(4) -0.009(4) 0.027(4)
C15 0.029(4) 0.045(5) 0.033(5) -0.005(4) 0.002(4) 0.015(4)
C24 0.034(4) 0.042(5) 0.035(5) 0.004(4) 0.006(3) 0.022(4)
C21 0.033(5) 0.046(6) 0.049(5) -0.004(4) 0.001(4) 0.010(4)
C22 0.064(6) 0.036(5) 0.065(7) 0.001(5) 0.011(5) 0.023(5)
C8 0.051(5) 0.043(5) 0.035(5) -0.001(4) 0.006(4) 0.030(4)
C30 0.039(5) 0.051(5) 0.044(5) 0.007(4) -0.001(4) 0.035(4)
C29 0.039(5) 0.048(5) 0.034(5) 0.001(4) 0.006(4) 0.028(4)
C27 0.024(4) 0.044(5) 0.038(5) 0.007(4) 0.000(4) 0.016(4)

loop_
_atom_type_symbol
_atom_type_description
_atom_type_scat_dispersion_real
_atom_type_scat_dispersion_imag
_atom_type_scat_source
C C 0.0181 0.0091 'International Tables Vol C Tables 4.2.6.8 and 6.1.1.4'
H H 0.0000 0.0000 'International Tables Vol C Tables 4.2.6.8 and 6.1.1.4'
O O 0.0492 0.0322 'International Tables Vol C Tables 4.2.6.8 and 6.1.1.4'

loop_
_geom_angle_atom_site_label_1
_geom_angle_atom_site_label_2
_geom_angle_atom_site_label_3
_geom_angle
_geom_angle_site_symmetry_3
C18 C13 C14 117.0(6) .
C18 C13 C3 122.8(6) .
C14 C13 C3 120.2(6) .
C1 C2 C6 109.9(6) .
C1 C2 C3 142.6(6) .
C6 C2 C3 107.4(5) .
C25 C26 C27 119.5(6) .
C18 C17 C16 119.8(7) .
C3 C4 C19 128.9(6) .
C3 C4 C5 109.0(6) .
C19 C4 C5 122.1(6) .
C12 C11 C10 118.3(7) .
C20 C19 C24 118.1(6) .
C20 C19 C4 121.2(7) .
C24 C19 C4 120.6(7) .
C11 C12 C7 121.0(7) .
C11 C12 C1 130.2(7) .
C7 C12 C1 108.8(6) .
C26 C25 C30 119.4(6) .
C26 C25 C5 121.9(6) .
C30 C25 C5 118.7(6) .
C15 C14 C13 121.1(6) .
C5 C6 C2 108.8(6) .
C5 C6 C7 143.1(6) .
C2 C6 C7 107.4(6) .
C21 C20 C19 121.1(7) .
C8 C7 C12 119.5(6) .
C8 C7 C6 134.5(7) .
C12 C7 C6 106.0(6) .
C2 C1 C12 107.9(6) .
C4 C3 C2 107.7(6) .
C4 C3 C13 127.3(6) .
C2 C3 C13 124.9(6) .
C17 C18 C13 122.3(7) .
C24 C23 C22 120.9(7) .
C27 C28 C29 119.9(6) .
C9 C10 C11 120.4(7) .
C17 C16 C15 119.9(7) .
C10 C9 C8 123.0(7) .
C6 C5 C25 129.1(6) .
C6 C5 C4 106.8(6) .
C25 C5 C4 124.1(6) .
C14 C15 C16 120.0(6) .
C23 C24 C19 120.3(7) .
C20 C21 C22 120.6(7) .
C21 C22 C23 119.0(7) .
C7 C8 C9 117.7(6) .
C29 C30 C25 120.7(6) .
C28 C29 C30 119.7(7) .
C28 C27 C26 120.8(6) .
O1 C31 O3 87(2) .
O1 C31 O2 168(4) .
O3 C31 O2 100(4) .
O1 C31 O3 74.9(18) 2_655
O3 C31 O3 155(2) 2_655
O2 C31 O3 101(3) 2_655
C31 O3 C31 109(2) 6_564

loop_
_geom_bond_atom_site_label_1
_geom_bond_atom_site_label_2
_geom_bond_distance
_geom_bond_site_symmetry_2
C13 C18 1.396(8) .
C13 C14 1.409(8) .
C13 C3 1.481(9) .
C2 C1 1.363(8) .
C2 C6 1.461(8) .
C2 C3 1.465(8) .
C26 C25 1.391(8) .
C26 C27 1.405(8) .
C17 C18 1.378(8) .
C17 C16 1.381(9) .
C4 C3 1.354(8) .
C4 C19 1.480(8) .
C4 C5 1.524(8) .
C11 C12 1.399(8) .
C11 C10 1.401(8) .
C19 C20 1.391(9) .
C19 C24 1.406(9) .
C12 C7 1.433(9) .
C12 C1 1.475(9) .
C25 C30 1.401(9) .
C25 C5 1.490(9) .
C14 C15 1.390(8) .
C6 C5 1.364(8) .
C6 C7 1.465(8) .
C20 C21 1.378(9) .
C7 C8 1.396(9) .
C23 C24 1.376(9) .
C23 C22 1.387(9) .
C28 C27 1.387(9) .
C28 C29 1.388(8) .
C10 C9 1.366(8) .
C16 C15 1.392(8) .
C9 C8 1.407(8) .
C21 C22 1.382(10) .
C30 C29 1.398(9) .
O1 C31 1.277(15) .
C31 O3 1.476(19) .
C31 O2 1.50(2) .
C31 O3 1.90(4) 2_655
O3 C31 1.90(4) 6_564

loop_
_geom_torsion_atom_site_label_1
_geom_torsion_atom_site_label_2
_geom_torsion_atom_site_label_3
_geom_torsion_atom_site_label_4
_geom_torsion
_geom_torsion_site_symmetry_1
_geom_torsion_site_symmetry_4
C3 C4 C19 C20 66.3(9) . .
C5 C4 C19 C20 -110.9(8) . .
C3 C4 C19 C24 -117.5(8) . .
C5 C4 C19 C24 65.3(8) . .
C10 C11 C12 C7 -1.7(9) . .
C10 C11 C12 C1 176.7(6) . .
C27 C26 C25 C30 -0.3(9) . .
C27 C26 C25 C5 178.0(6) . .
C18 C13 C14 C15 0.2(9) . .
C3 C13 C14 C15 179.8(5) . .
C1 C2 C6 C5 -171.9(6) . .
C3 C2 C6 C5 5.4(6) . .
C1 C2 C6 C7 0.9(7) . .
C3 C2 C6 C7 178.2(5) . .
C24 C19 C20 C21 -0.3(10) . .
C4 C19 C20 C21 176.0(6) . .
C11 C12 C7 C8 2.2(10) . .
C1 C12 C7 C8 -176.6(6) . .
C11 C12 C7 C6 -179.0(5) . .
C1 C12 C7 C6 2.3(7) . .
C5 C6 C7 C8 -14.8(15) . .
C2 C6 C7 C8 176.6(7) . .
C5 C6 C7 C12 166.7(8) . .
C2 C6 C7 C12 -2.0(7) . .
C6 C2 C1 C12 0.5(7) . .
C3 C2 C1 C12 -175.2(8) . .
C11 C12 C1 C2 179.7(6) . .
C7 C12 C1 C2 -1.8(8) . .
C19 C4 C3 C2 -176.0(6) . .
C5 C4 C3 C2 1.6(7) . .
C19 C4 C3 C13 5.1(11) . .
C5 C4 C3 C13 -177.4(5) . .
C1 C2 C3 C4 171.6(8) . .
C6 C2 C3 C4 -4.2(7) . .
C1 C2 C3 C13 -9.4(13) . .
C6 C2 C3 C13 174.8(5) . .
C18 C13 C3 C4 30.3(10) . .
C14 C13 C3 C4 -149.2(6) . .
C18 C13 C3 C2 -148.5(6) . .
C14 C13 C3 C2 32.0(9) . .
C16 C17 C18 C13 0.1(10) . .
C14 C13 C18 C17 0.1(9) . .
C3 C13 C18 C17 -179.4(6) . .
C12 C11 C10 C9 0.2(9) . .
C18 C17 C16 C15 -0.7(10) . .
C11 C10 C9 C8 1.0(10) . .
C2 C6 C5 C25 174.6(6) . .
C7 C6 C5 C25 6.1(14) . .
C2 C6 C5 C4 -4.3(6) . .
C7 C6 C5 C4 -172.9(8) . .
C26 C25 C5 C6 -141.0(7) . .
C30 C25 C5 C6 37.4(10) . .
C26 C25 C5 C4 37.8(9) . .
C30 C25 C5 C4 -143.8(6) . .
C3 C4 C5 C6 1.8(7) . .
C19 C4 C5 C6 179.5(6) . .
C3 C4 C5 C25 -177.2(6) . .
C19 C4 C5 C25 0.5(9) . .
C13 C14 C15 C16 -0.8(9) . .
C17 C16 C15 C14 1.1(9) . .
C22 C23 C24 C19 0.1(10) . .
C20 C19 C24 C23 0.0(10) . .
C4 C19 C24 C23 -176.3(6) . .
C19 C20 C21 C22 0.5(10) . .
C20 C21 C22 C23 -0.4(11) . .
C24 C23 C22 C21 0.1(11) . .
C12 C7 C8 C9 -1.0(9) . .
C6 C7 C8 C9 -179.4(7) . .
C10 C9 C8 C7 -0.5(10) . .
C26 C25 C30 C29 1.1(9) . .
C5 C25 C30 C29 -177.3(6) . .
C27 C28 C29 C30 1.0(9) . .
C25 C30 C29 C28 -1.4(9) . .
C29 C28 C27 C26 -0.3(9) . .
C25 C26 C27 C28 -0.1(9) . .
O1 C31 O3 C31 147(2) . 6_564
O2 C31 O3 C31 -23(4) . 6_564
O3 C31 O3 C31 -170(5) 2_655 6_564
